data_4083510
loop_
_publ_author_name
'Zhao, Shu-Bin'
'Wu, Gang'
'Wang, Suning'

_publ_section_title
;
 Steric Impact of Neutral N,N-Chelates on the Structure and Stability of
 Five-Coordinate Platinum(IV) Complexes:fac-PtIVMe3Complexes of BAB and
 BAM
;
_journal_issue 6
_journal_name_full Organometallics
_journal_page_first 1030
_journal_paper_doi 10.1021/om701264z
_journal_volume 27
_journal_year 2008
_chemical_absolute_configuration ad
_chemical_formula_sum 'C18 H20 N4 Pt'
_chemical_formula_weight 487.47
_chemical_name_systematic
; 
 ? 
;
_space_group_IT_number 4
_symmetry_cell_setting monoclinic
_symmetry_space_group_name_Hall 'P 2yb'
_symmetry_space_group_name_H-M 'P 1 21 1'
_atom_sites_solution_hydrogens geom
_atom_sites_solution_primary direct
_atom_sites_solution_secondary difmap
_audit_creation_method SHELXL-97
_cell_angle_alpha 90.00
_cell_angle_beta 98.975(7)
_cell_angle_gamma 90.00
_cell_formula_units_Z 4
_cell_length_a 8.092(5)
_cell_length_b 20.908(13)
_cell_length_c 10.379(7)
_cell_measurement_temperature 180(2)
_cell_volume 1734.5(19)
_computing_structure_refinement 'SHELXL-97 (Sheldrick, 1997)'
_computing_structure_solution 'SHELXS-97 (Sheldrick, 1990)'
_diffrn_ambient_temperature 180(2)
_diffrn_measured_fraction_theta_full 1.000
_diffrn_measured_fraction_theta_max 1.000
_diffrn_radiation_monochromator graphite
_diffrn_radiation_source 'fine-focus sealed tube'
_diffrn_radiation_type MoK\a
_diffrn_radiation_wavelength 0.71073
_diffrn_reflns_av_R_equivalents 0.0231
_diffrn_reflns_av_sigmaI/netI 0.0343
_diffrn_reflns_limit_h_max 9
_diffrn_reflns_limit_h_min -9
_diffrn_reflns_limit_k_max 24
_diffrn_reflns_limit_k_min -24
_diffrn_reflns_limit_l_max 12
_diffrn_reflns_limit_l_min -12
_diffrn_reflns_number 15959
_diffrn_reflns_theta_full 25.00
_diffrn_reflns_theta_max 25.00
_diffrn_reflns_theta_min 1.95
_exptl_absorpt_coefficient_mu 8.093
_exptl_absorpt_correction_T_max 0.6877
_exptl_absorpt_correction_T_min 0.4983
_exptl_absorpt_correction_type multi-scan
_exptl_crystal_density_diffrn 1.867
_exptl_crystal_density_method 'not measured'
_exptl_crystal_F_000 936
_exptl_crystal_size_max 0.10
_exptl_crystal_size_mid 0.05
_exptl_crystal_size_min 0.05
_refine_diff_density_max 0.576
_refine_diff_density_min -0.358
_refine_diff_density_rms 0.060
_refine_ls_abs_structure_details 'Flack H D (1983), Acta Cryst. A39, 876-881'
_refine_ls_abs_structure_Flack -0.006(6)
_refine_ls_extinction_method none
_refine_ls_goodness_of_fit_ref 0.951
_refine_ls_hydrogen_treatment constr
_refine_ls_matrix_type full
_refine_ls_number_parameters 422
_refine_ls_number_reflns 6097
_refine_ls_number_restraints 1
_refine_ls_restrained_S_all 0.951
_refine_ls_R_factor_all 0.0177
_refine_ls_R_factor_gt 0.0165
_refine_ls_shift/su_max 0.020
_refine_ls_shift/su_mean 0.001
_refine_ls_structure_factor_coef Fsqd
_refine_ls_weighting_details 'calc w=1/[\s^2^(Fo^2^)+(0.0000P)^2^+0.0000P] where P=(Fo^2^+2Fc^2^)/3'
_refine_ls_weighting_scheme calc
_refine_ls_wR_factor_gt 0.0360
_refine_ls_wR_factor_ref 0.0364
_reflns_number_gt 5887
_reflns_number_total 6097
_reflns_threshold_expression >2sigma(I)
_cod_data_source_file compound4.cif
_cod_data_source_block zs135
_cod_depositor_comments
;
The following automatic conversions were performed:

'_exptl_absorpt_correction_type' value 'Multi-scan' changed to
'multi-scan' according to
/usr/data/users/saulius/automatic-downloads/retrospective/ACS/lib/dictionaries/cif_core.dic
dictionary named 'cif_core.dic' version 2.4.2 from 2011-04-26.

Automatic conversion script
Id: cif_fix_values 2281 2013-09-26 08:29:07Z andrius 
;
_cod_original_cell_volume 1734.6(19)
_cod_original_sg_symbol_H-M P2(1)
_cod_database_code 4083510

loop_
_symmetry_equiv_pos_as_xyz
'x, y, z'
'-x, y+1/2, -z'

loop_
_atom_site_label
_atom_site_type_symbol
_atom_site_fract_x
_atom_site_fract_y
_atom_site_fract_z
_atom_site_U_iso_or_equiv
_atom_site_adp_type
_atom_site_occupancy
_atom_site_symmetry_multiplicity
_atom_site_calc_flag
_atom_site_refinement_flags
Pt1 Pt 0.11862(2) 0.091073(7) 0.936796(16) 0.04072(5) Uani 1 1 d .
Pt2 Pt 0.53087(2) -0.213047(9) 0.476674(15) 0.03879(5) Uani 1 1 d .
C1 C 0.0870(6) -0.1024(3) 1.0713(5) 0.0602(13) Uani 1 1 d .
H1A H 0.1675 -0.1342 1.0605 0.072 Uiso 1 1 calc R
C2 C -0.0469(7) -0.1122(3) 1.1293(5) 0.0659(14) Uani 1 1 d .
H2A H -0.0755 -0.1512 1.1675 0.079 Uiso 1 1 calc R
C3 C -0.1392(6) -0.0541(3) 1.1238(4) 0.0580(13) Uani 1 1 d .
C4 C -0.2816(7) -0.0290(3) 1.1616(5) 0.0725(17) Uani 1 1 d .
H4A H -0.3497 -0.0545 1.2080 0.087 Uiso 1 1 calc R
C5 C -0.3232(7) 0.0322(3) 1.1319(6) 0.0718(16) Uani 1 1 d .
H5A H -0.4215 0.0496 1.1577 0.086 Uiso 1 1 calc R
C6 C -0.2253(6) 0.0707(3) 1.0641(5) 0.0606(15) Uani 1 1 d .
H6A H -0.2604 0.1133 1.0437 0.073 Uiso 1 1 calc R
C7 C -0.0487(6) -0.0105(2) 1.0588(4) 0.0449(11) Uani 1 1 d .
C8 C 0.1903(7) -0.0903(2) 0.7590(6) 0.0632(15) Uani 1 1 d .
H8A H 0.2563 -0.1239 0.8020 0.076 Uiso 1 1 calc R
C9 C 0.1088(7) -0.0926(3) 0.6345(6) 0.0653(15) Uani 1 1 d .
H9A H 0.1082 -0.1277 0.5763 0.078 Uiso 1 1 calc R
C10 C 0.0249(6) -0.0338(2) 0.6064(5) 0.0556(12) Uani 1 1 d .
C11 C -0.0720(7) -0.0032(3) 0.5046(5) 0.0718(16) Uani 1 1 d .
H11A H -0.0995 -0.0236 0.4222 0.086 Uiso 1 1 calc R
C12 C -0.1287(7) 0.0576(3) 0.5238(5) 0.0753(16) Uani 1 1 d .
H12A H -0.1974 0.0788 0.4541 0.090 Uiso 1 1 calc R
C13 C -0.0883(6) 0.0886(3) 0.6419(4) 0.0620(12) Uani 1 1 d .
H13A H -0.1304 0.1305 0.6516 0.074 Uiso 1 1 calc R
C14 C 0.0635(5) 0.0023(2) 0.7227(4) 0.0427(10) Uani 1 1 d .
C15 C 0.1986(6) -0.0069(2) 0.9470(4) 0.0430(11) Uani 1 1 d .
H15A H 0.3201 -0.0108 0.9833 0.052 Uiso 1 1 calc R
C16 C 0.2340(6) 0.1137(2) 1.1203(4) 0.0576(13) Uani 1 1 d .
H16A H 0.3067 0.1509 1.1162 0.086 Uiso 1 1 calc R
H16B H 0.3013 0.0773 1.1575 0.086 Uiso 1 1 calc R
H16C H 0.1494 0.1237 1.1752 0.086 Uiso 1 1 calc R
C17 C 0.0240(7) 0.1852(2) 0.9146(5) 0.0588(14) Uani 1 1 d .
H17A H 0.0511 0.2036 0.8336 0.088 Uiso 1 1 calc R
H17B H 0.0746 0.2113 0.9888 0.088 Uiso 1 1 calc R
H17C H -0.0977 0.1844 0.9110 0.088 Uiso 1 1 calc R
C18 C 0.3263(7) 0.1202(3) 0.8631(6) 0.0642(15) Uani 1 1 d .
H18A H 0.3001 0.1590 0.8109 0.096 Uiso 1 1 calc R
H18B H 0.3615 0.0863 0.8080 0.096 Uiso 1 1 calc R
H18C H 0.4169 0.1292 0.9351 0.096 Uiso 1 1 calc R
C19 C 0.6880(7) -0.0783(3) 0.7825(6) 0.0716(17) Uani 1 1 d .
H19A H 0.7583 -0.0893 0.8614 0.086 Uiso 1 1 calc R
C20 C 0.6268(8) -0.0208(3) 0.7545(6) 0.0801(18) Uani 1 1 d .
H20A H 0.6452 0.0158 0.8091 0.096 Uiso 1 1 calc R
C21 C 0.5288(7) -0.0229(2) 0.6293(6) 0.0655(15) Uani 1 1 d .
C22 C 0.4312(9) 0.0162(3) 0.5415(8) 0.090(2) Uani 1 1 d .
H22A H 0.4150 0.0598 0.5618 0.108 Uiso 1 1 calc R
C23 C 0.3565(8) -0.0092(3) 0.4226(7) 0.0837(19) Uani 1 1 d .
H23A H 0.2927 0.0177 0.3599 0.100 Uiso 1 1 calc R
C24 C 0.3743(7) -0.0733(3) 0.3947(5) 0.0654(14) Uani 1 1 d .
H24A H 0.3186 -0.0894 0.3139 0.078 Uiso 1 1 calc R
C25 C 0.5391(6) -0.0872(2) 0.5897(5) 0.0463(11) Uani 1 1 d .
C26 C 0.5368(7) -0.2217(3) 0.8905(4) 0.0639(13) Uani 1 1 d .
H26A H 0.6303 -0.2096 0.9529 0.077 Uiso 1 1 calc R
C27 C 0.3909(8) -0.2447(3) 0.9203(5) 0.0723(16) Uani 1 1 d .
H27A H 0.3658 -0.2518 1.0056 0.087 Uiso 1 1 calc R
C28 C 0.2822(7) -0.2563(2) 0.8018(5) 0.0564(13) Uani 1 1 d .
C29 C 0.1231(7) -0.2781(3) 0.7574(6) 0.0666(14) Uani 1 1 d .
H29A H 0.0520 -0.2909 0.8175 0.080 Uiso 1 1 calc R
C30 C 0.0686(7) -0.2813(3) 0.6269(7) 0.0733(16) Uani 1 1 d .
H30A H -0.0401 -0.2974 0.5955 0.088 Uiso 1 1 calc R
C31 C 0.1714(6) -0.2610(2) 0.5385(5) 0.0563(12) Uani 1 1 d .
H31A H 0.1287 -0.2622 0.4480 0.068 Uiso 1 1 calc R
C32 C 0.3775(5) -0.2389(2) 0.7032(4) 0.0427(10) Uani 1 1 d .
C33 C 0.6424(5) -0.1908(2) 0.6722(4) 0.0438(11) Uani 1 1 d .
H33A H 0.7590 -0.2078 0.6936 0.053 Uiso 1 1 calc R
C34 C 0.7379(7) -0.1902(3) 0.3968(5) 0.0641(15) Uani 1 1 d .
H34A H 0.7096 -0.1567 0.3310 0.096 Uiso 1 1 calc R
H34B H 0.7778 -0.2282 0.3558 0.096 Uiso 1 1 calc R
H34C H 0.8259 -0.1746 0.4653 0.096 Uiso 1 1 calc R
C35 C 0.6014(7) -0.3069(2) 0.4900(5) 0.0603(14) Uani 1 1 d .
H35A H 0.6793 -0.3155 0.4287 0.090 Uiso 1 1 calc R
H35B H 0.5024 -0.3341 0.4688 0.090 Uiso 1 1 calc R
H35C H 0.6564 -0.3161 0.5791 0.090 Uiso 1 1 calc R
C36 C 0.4024(7) -0.2310(3) 0.2883(5) 0.0758(18) Uani 1 1 d .
H36A H 0.4382 -0.2002 0.2270 0.114 Uiso 1 1 calc R
H36B H 0.2818 -0.2267 0.2882 0.114 Uiso 1 1 calc R
H36C H 0.4273 -0.2745 0.2619 0.114 Uiso 1 1 calc R
N1 N -0.0833(4) 0.04980(19) 1.0264(3) 0.0437(9) Uani 1 1 d .
N2 N 0.0933(5) -0.03978(18) 1.0290(4) 0.0472(9) Uani 1 1 d .
N3 N 0.0094(5) 0.06099(18) 0.7437(3) 0.0482(9) Uani 1 1 d .
N4 N 0.1625(5) -0.03128(17) 0.8142(4) 0.0457(9) Uani 1 1 d .
N5 N 0.4656(5) -0.1135(2) 0.4756(4) 0.0470(10) Uani 1 1 d .
N6 N 0.6365(4) -0.12067(18) 0.6815(4) 0.0475(9) Uani 1 1 d .
N7 N 0.3272(4) -0.24006(17) 0.5761(3) 0.0398(8) Uani 1 1 d .
N8 N 0.5306(4) -0.21825(19) 0.7561(3) 0.0476(8) Uani 1 1 d .

loop_
_atom_site_aniso_label
_atom_site_aniso_U_11
_atom_site_aniso_U_22
_atom_site_aniso_U_33
_atom_site_aniso_U_23
_atom_site_aniso_U_13
_atom_site_aniso_U_12
Pt1 0.04832(10) 0.03356(9) 0.04029(9) -0.00114(8) 0.00699(7) 0.00212(9)
Pt2 0.04995(10) 0.03505(9) 0.03181(8) -0.00475(8) 0.00777(6) 0.00002(8)
C1 0.070(3) 0.048(3) 0.060(3) 0.019(3) 0.002(2) 0.011(3)
C2 0.083(4) 0.061(3) 0.053(3) 0.021(3) 0.008(3) -0.008(3)
C3 0.064(3) 0.070(4) 0.039(3) 0.006(2) 0.003(2) -0.013(3)
C4 0.061(3) 0.103(5) 0.056(3) 0.002(3) 0.017(3) -0.011(3)
C5 0.049(3) 0.095(5) 0.076(4) -0.010(3) 0.024(3) -0.003(3)
C6 0.048(3) 0.064(4) 0.067(3) -0.014(3) 0.003(2) 0.005(2)
C7 0.049(3) 0.054(3) 0.032(2) -0.002(2) 0.0063(19) 0.001(2)
C8 0.072(4) 0.041(3) 0.085(4) -0.010(3) 0.037(3) 0.005(2)
C9 0.078(4) 0.051(3) 0.072(4) -0.023(3) 0.029(3) -0.005(3)
C10 0.064(3) 0.055(3) 0.051(3) -0.012(2) 0.018(2) -0.013(2)
C11 0.092(4) 0.073(4) 0.050(3) -0.017(3) 0.009(3) -0.025(3)
C12 0.092(4) 0.082(4) 0.045(3) 0.010(3) -0.010(3) -0.012(3)
C13 0.085(3) 0.048(3) 0.051(3) 0.014(3) 0.003(2) 0.003(3)
C14 0.053(3) 0.037(2) 0.041(2) -0.0051(19) 0.0166(19) -0.0055(19)
C15 0.043(3) 0.039(3) 0.047(3) -0.003(2) 0.0092(19) -0.001(2)
C16 0.055(3) 0.060(3) 0.054(3) -0.008(2) -0.001(2) -0.004(2)
C17 0.070(4) 0.051(3) 0.054(3) -0.008(3) 0.006(3) 0.005(3)
C18 0.071(3) 0.065(3) 0.062(3) 0.000(3) 0.026(3) -0.018(3)
C19 0.067(3) 0.080(4) 0.068(3) -0.031(3) 0.011(3) -0.032(3)
C20 0.086(4) 0.058(4) 0.101(5) -0.042(4) 0.028(4) -0.032(3)
C21 0.072(3) 0.035(3) 0.100(4) -0.007(3) 0.046(3) -0.006(3)
C22 0.121(6) 0.043(4) 0.121(6) 0.003(4) 0.065(5) -0.002(3)
C23 0.103(5) 0.060(4) 0.096(5) 0.038(4) 0.040(4) 0.031(3)
C24 0.082(4) 0.063(3) 0.056(3) 0.022(3) 0.024(3) 0.015(3)
C25 0.052(3) 0.032(2) 0.059(3) -0.009(2) 0.024(2) -0.006(2)
C26 0.085(3) 0.066(3) 0.038(2) 0.005(3) -0.002(2) 0.011(3)
C27 0.105(4) 0.072(4) 0.045(3) 0.020(3) 0.027(3) 0.020(3)
C28 0.073(3) 0.044(3) 0.057(3) 0.012(2) 0.024(3) 0.009(2)
C29 0.064(3) 0.057(3) 0.085(4) 0.009(3) 0.032(3) -0.005(3)
C30 0.064(3) 0.054(3) 0.105(5) -0.002(3) 0.022(3) -0.015(3)
C31 0.056(3) 0.047(3) 0.064(3) -0.008(2) 0.005(2) -0.004(2)
C32 0.054(3) 0.035(2) 0.040(2) 0.0053(18) 0.0116(19) 0.0064(19)
C33 0.041(2) 0.044(3) 0.046(3) -0.0023(19) 0.0061(19) 0.0058(18)
C34 0.079(4) 0.057(3) 0.064(3) 0.003(3) 0.034(3) 0.000(3)
C35 0.068(3) 0.042(3) 0.071(4) -0.018(3) 0.012(3) 0.004(2)
C36 0.095(4) 0.094(5) 0.037(3) -0.019(3) 0.006(3) 0.007(3)
N1 0.039(2) 0.045(2) 0.047(2) 0.0001(18) 0.0068(16) 0.0063(17)
N2 0.050(2) 0.043(2) 0.049(2) 0.0080(17) 0.0111(17) 0.0028(17)
N3 0.060(2) 0.044(2) 0.040(2) 0.0042(17) 0.0040(17) -0.0020(18)
N4 0.058(2) 0.035(2) 0.047(2) -0.0055(17) 0.0171(18) 0.0035(17)
N5 0.054(2) 0.042(2) 0.046(2) 0.0042(19) 0.0092(18) 0.0035(19)
N6 0.050(2) 0.045(2) 0.047(2) -0.0153(18) 0.0069(17) -0.0127(17)
N7 0.0424(19) 0.0347(19) 0.044(2) -0.0046(15) 0.0103(15) -0.0002(15)
N8 0.064(2) 0.048(2) 0.0297(16) 0.0057(18) 0.0027(15) 0.009(2)

loop_
_atom_type_symbol
_atom_type_description
_atom_type_scat_dispersion_real
_atom_type_scat_dispersion_imag
_atom_type_scat_source
C C 0.0033 0.0016 'International Tables Vol C Tables 4.2.6.8 and 6.1.1.4'
H H 0.0000 0.0000 'International Tables Vol C Tables 4.2.6.8 and 6.1.1.4'
N N 0.0061 0.0033 'International Tables Vol C Tables 4.2.6.8 and 6.1.1.4'
Pt Pt -1.7033 8.3905 'International Tables Vol C Tables 4.2.6.8 and 6.1.1.4'

loop_
_geom_angle_atom_site_label_1
_geom_angle_atom_site_label_2
_geom_angle_atom_site_label_3
_geom_angle
C16 Pt1 C18 89.8(2)
C16 Pt1 C17 89.5(2)
C18 Pt1 C17 89.3(2)
C16 Pt1 C15 94.85(19)
C18 Pt1 C15 92.5(2)
C17 Pt1 C15 175.3(2)
C16 Pt1 N3 175.63(18)
C18 Pt1 N3 88.9(2)
C17 Pt1 N3 94.66(17)
C15 Pt1 N3 81.03(16)
C16 Pt1 N1 87.57(17)
C18 Pt1 N1 172.6(2)
C17 Pt1 N1 97.60(19)
C15 Pt1 N1 80.89(16)
N3 Pt1 N1 93.17(14)
C34 Pt2 C35 90.8(2)
C34 Pt2 C36 89.0(2)
C35 Pt2 C36 89.1(2)
C34 Pt2 C33 94.8(2)
C35 Pt2 C33 94.14(19)
C36 Pt2 C33 175.0(2)
C34 Pt2 N5 89.29(19)
C35 Pt2 N5 176.2(2)
C36 Pt2 N5 94.8(2)
C33 Pt2 N5 82.04(16)
C34 Pt2 N7 174.9(2)
C35 Pt2 N7 86.69(19)
C36 Pt2 N7 95.43(19)
C33 Pt2 N7 80.98(15)
N5 Pt2 N7 92.91(15)
C2 C1 N2 111.2(5)
C1 C2 C3 108.0(5)
C4 C3 C7 114.3(5)
C4 C3 C2 140.5(5)
C7 C3 C2 105.3(5)
C5 C4 C3 119.2(6)
C4 C5 C6 121.5(5)
N1 C6 C5 122.6(5)
N1 C7 N2 121.1(4)
N1 C7 C3 129.3(4)
N2 C7 C3 109.5(5)
C9 C8 N4 109.7(5)
C8 C9 C10 108.2(5)
C11 C10 C9 139.7(5)
C11 C10 C14 115.6(5)
C9 C10 C14 104.7(4)
C10 C11 C12 118.8(5)
C13 C12 C11 121.6(5)
N3 C13 C12 121.6(6)
N3 C14 N4 122.8(4)
N3 C14 C10 126.6(4)
N4 C14 C10 110.6(4)
N4 C15 N2 109.6(4)
N4 C15 Pt1 105.9(3)
N2 C15 Pt1 106.2(3)
C20 C19 N6 111.0(5)
C19 C20 C21 108.2(5)
C22 C21 C25 115.2(6)
C22 C21 C20 140.5(6)
C25 C21 C20 104.3(5)
C21 C22 C23 119.0(6)
C24 C23 C22 120.7(6)
N5 C24 C23 123.1(6)
N6 C25 N5 122.8(4)
N6 C25 C21 110.2(5)
N5 C25 C21 127.0(5)
C27 C26 N8 110.6(4)
C26 C27 C28 107.9(4)
C29 C28 C27 140.2(5)
C29 C28 C32 115.4(5)
C27 C28 C32 104.4(5)
C30 C29 C28 119.4(5)
C29 C30 C31 120.3(5)
N7 C31 C30 122.7(5)
N7 C32 N8 122.3(4)
N7 C32 C28 126.8(4)
N8 C32 C28 110.9(4)
N8 C33 N6 108.8(4)
N8 C33 Pt2 105.7(3)
N6 C33 Pt2 105.4(3)
C7 N1 C6 113.1(4)
C7 N1 Pt1 110.0(3)
C6 N1 Pt1 136.7(4)
C7 N2 C1 106.0(4)
C7 N2 C15 120.1(4)
C1 N2 C15 133.0(4)
C14 N3 C13 115.8(4)
C14 N3 Pt1 108.9(3)
C13 N3 Pt1 135.2(4)
C14 N4 C8 106.8(4)
C14 N4 C15 119.7(4)
C8 N4 C15 132.7(4)
C24 N5 C25 114.9(5)
C24 N5 Pt2 136.8(4)
C25 N5 Pt2 108.3(3)
C25 N6 C19 106.2(4)
C25 N6 C33 119.8(3)
C19 N6 C33 132.7(4)
C32 N7 C31 115.4(4)
C32 N7 Pt2 109.6(3)
C31 N7 Pt2 134.9(3)
C32 N8 C26 106.2(4)
C32 N8 C33 119.8(3)
C26 N8 C33 133.4(4)

loop_
_geom_bond_atom_site_label_1
_geom_bond_atom_site_label_2
_geom_bond_distance
Pt1 C16 2.041(5)
Pt1 C18 2.045(5)
Pt1 C17 2.112(5)
Pt1 C15 2.145(5)
Pt1 N3 2.155(4)
Pt1 N1 2.181(4)
Pt2 C34 2.038(5)
Pt2 C35 2.042(5)
Pt2 C36 2.100(5)
Pt2 C33 2.140(4)
Pt2 N5 2.147(4)
Pt2 N7 2.152(4)
C1 C2 1.335(7)
C1 N2 1.385(6)
C2 C3 1.423(8)
C3 C4 1.378(8)
C3 C7 1.406(7)
C4 C5 1.346(8)
C5 C6 1.394(8)
C6 N1 1.343(6)
C7 N1 1.323(6)
C7 N2 1.380(6)
C8 C9 1.357(7)
C8 N4 1.394(5)
C9 C10 1.414(7)
C10 C11 1.372(7)
C10 C14 1.417(6)
C11 C12 1.377(8)
C12 C13 1.379(7)
C13 N3 1.347(6)
C14 N3 1.332(5)
C14 N4 1.341(6)
C15 N4 1.456(6)
C15 N2 1.466(6)
C19 C20 1.314(8)
C19 N6 1.386(6)
C20 C21 1.414(8)
C21 C22 1.378(9)
C21 C25 1.413(7)
C22 C23 1.392(9)
C23 C24 1.383(8)
C24 N5 1.327(6)
C25 N6 1.336(6)
C25 N5 1.356(6)
C26 C27 1.355(8)
C26 N8 1.391(5)
C27 C28 1.417(7)
C28 C29 1.376(7)
C28 C32 1.421(6)
C29 C30 1.360(8)
C30 C31 1.397(7)
C31 N7 1.334(6)
C32 N7 1.318(5)
C32 N8 1.346(5)
C33 N8 1.466(6)
C33 N6 1.471(6)
